data_7133711
loop_
_publ_author_name
'Mahawar, Pritam'
'Rajeshkumar, Thayalan'
'Spaniol, Thomas P.'
'Maron, Laurent'
'Okuda, Jun'

_publ_section_title
;
 Hypervalent zinc(I) complexes with an <i>NNNN</i>-macrocycle: C-H bond
 activation across the zinc(I)-zinc(I) bond.
;
_journal_issue 80
_journal_name_full 'Chemical communications (Cambridge, England)'
_journal_page_first 11359
_journal_page_last 11362
_journal_paper_doi 10.1039/d4cc04266b
_journal_volume 60
_journal_year 2024
_chemical_formula_moiety 'C32 H36 B, C14 H30 N5 Zn, 2(C2 H3 N)'
_chemical_formula_sum 'C50 H72 B N7 Zn'
_chemical_formula_weight 847.32
_space_group_crystal_system monoclinic
_space_group_IT_number 14
_space_group_name_Hall '-P 2yn'
_space_group_name_H-M_alt 'P 1 21/n 1'
_atom_sites_solution_hydrogens geom
_audit_creation_date 2024-08-15
_audit_creation_method
;
Olex2 1.5
(compiled 2023.03.06 svn.rbb2c1857 for OlexSys, GUI svn.r6748)
;
_audit_update_record
;
2024-08-19 deposited with the CCDC.	2024-09-11 downloaded from the CCDC.
;
_cell_angle_alpha 90
_cell_angle_beta 98.7183(15)
_cell_angle_gamma 90
_cell_formula_units_Z 4
_cell_length_a 9.11732(17)
_cell_length_b 21.9011(4)
_cell_length_c 23.9707(5)
_cell_measurement_reflns_used 33469
_cell_measurement_temperature 100
_cell_measurement_theta_max 70.83
_cell_measurement_theta_min 2.75
_cell_volume 4731.15(16)
_computing_molecular_graphics 'Olex2 1.5 (Dolomanov et al., 2009)'
_computing_publication_material 'Olex2 1.5 (Dolomanov et al., 2009)'
_computing_structure_refinement 'SHELXL 2019/3 (Sheldrick, 2015)'
_diffrn_ambient_temperature 100
_diffrn_detector Pilatus200K
_diffrn_detector_area_resol_mean 5.81
_diffrn_detector_type 'DECTRIS PILATUS 200K'
_diffrn_measured_fraction_theta_full 0.999
_diffrn_measured_fraction_theta_max 0.999
_diffrn_measurement_details
;
 4660 frames, detector distance = 60 mm
;
_diffrn_measurement_device 'Eulerian 4-circle diffractometer'
_diffrn_measurement_device_type 'STOE STADIVARI'
_diffrn_measurement_method 'rotation method, \w scans'
_diffrn_radiation_collimation '0.5 mm diameter'
_diffrn_radiation_monochromator 'Graded multilayer mirror'
_diffrn_radiation_polarisn_norm 270
_diffrn_radiation_probe x-ray
_diffrn_radiation_type 'Cu K\a'
_diffrn_radiation_wavelength 1.54186
_diffrn_reflns_av_R_equivalents 0.0617
_diffrn_reflns_av_unetI/netI 0.0340
_diffrn_reflns_Laue_measured_fraction_full 0.999
_diffrn_reflns_Laue_measured_fraction_max 0.999
_diffrn_reflns_limit_h_max 8
_diffrn_reflns_limit_h_min -10
_diffrn_reflns_limit_k_max 25
_diffrn_reflns_limit_k_min -21
_diffrn_reflns_limit_l_max 27
_diffrn_reflns_limit_l_min -28
_diffrn_reflns_number 63205
_diffrn_reflns_point_group_measured_fraction_full 0.999
_diffrn_reflns_point_group_measured_fraction_max 0.999
_diffrn_reflns_theta_full 64.983
_diffrn_reflns_theta_max 64.983
_diffrn_reflns_theta_min 2.748
_diffrn_source 'GeniX 3D HF Cu'
_diffrn_source_current 0.600
_diffrn_source_power 0.030
_diffrn_source_voltage 50
_exptl_absorpt_coefficient_mu 1.022
_exptl_absorpt_correction_T_max 0.6473
_exptl_absorpt_correction_T_min 0.5021
_exptl_absorpt_correction_type multi-scan
_exptl_absorpt_process_details
;
STOE LANA, absorption correction by scaling of reflection intensities.
J. Koziskova, F. Hahn, J. Richter, J. Kozisek, "Comparison of different
absorption corrections on the model structure of tetrakis(\m~2~-acetato)-
diaqua-di-copper(II)", Acta Chimica Slovaca, vol. 9, no. 2, 2016, pp. 136 - 140.
Afterwards a spherical absorption correction was performed within STOE LANA.
;
_exptl_crystal_colour colourless
_exptl_crystal_colour_primary colourless
_exptl_crystal_density_diffrn 1.190
_exptl_crystal_description needle
_exptl_crystal_F_000 1824
_exptl_crystal_size_max 0.35
_exptl_crystal_size_mid 0.153
_exptl_crystal_size_min 0.05
_refine_diff_density_max 0.482
_refine_diff_density_min -0.333
_refine_diff_density_rms 0.056
_refine_ls_extinction_method none
_refine_ls_goodness_of_fit_ref 1.026
_refine_ls_hydrogen_treatment constr
_refine_ls_matrix_type full
_refine_ls_number_parameters 546
_refine_ls_number_reflns 8046
_refine_ls_number_restraints 0
_refine_ls_restrained_S_all 1.026
_refine_ls_R_factor_all 0.0698
_refine_ls_R_factor_gt 0.0521
_refine_ls_shift/su_max 0.002
_refine_ls_shift/su_mean 0.000
_refine_ls_structure_factor_coef Fsqd
_refine_ls_weighting_details 'w=1/[\s^2^(Fo^2^)+(0.1004P)^2^] where P=(Fo^2^+2Fc^2^)/3'
_refine_ls_weighting_scheme calc
_refine_ls_wR_factor_gt 0.1390
_refine_ls_wR_factor_ref 0.1505
_reflns_Friedel_coverage 0.000
_reflns_number_gt 6061
_reflns_number_total 8046
_reflns_threshold_expression 'I > 2\s(I)'
_cod_data_source_file d4cc04266b2.cif
_cod_data_source_block 2
_cod_depositor_comments 'Adding full bibliography for 7133709--7133712.cif.'
_cod_database_code 7133711
_shelx_shelxl_version_number 2019/3
_shelx_space_group_comment
;
The symmetry employed for this shelxl refinement is uniquely defined
by the following loop, which should always be used as a source of
symmetry information in preference to the above space-group names.
They are only intended as comments.
;
_shelx_estimated_absorpt_t_max 0.951
_shelx_estimated_absorpt_t_min 0.716
_olex2_refinement_description
;
1. Fixed Uiso
 At 1.2 times of:
  All C(H) groups, All C(H,H) groups
 At 1.5 times of:
  All C(H,H,H) groups
2.a Secondary CH2 refined with riding coordinates:
 C1(H1A,H1B), C3(H3A,H3B), C4(H4A,H4B), C5(H5A,H5B), C6(H6A,H6B), C7(H7A,H7B),
 C8(H8A,H8B), C9(H9A,H9B), C10(H10A,H10B)
2.b Aromatic/amide H refined with riding coordinates:
 C16(H16), C18(H18), C20(H20), C24(H24), C26(H26), C28(H28), C32(H32),
 C34(H34), C36(H36), C40(H40), C42(H42), C44(H44)
2.c Idealised Me refined as rotating group:
 C11(H11A,H11B,H11C), C12(H12A,H12B,H12C), C13(H13A,H13B,H13C), C14(H14A,H14B,
 H14C), C48(H48A,H48B,H48C), C50(H50A,H50B,H50C), C21(H21A,H21B,H21C), C22(H22A,
 H22B,H22C), C29(H29A,H29B,H29C), C30(H30A,H30B,H30C), C37(H37A,H37B,H37C),
 C38(H38A,H38B,H38C), C45(H45A,H45B,H45C), C46(H46A,H46B,H46C)
;
_olex2_submission_special_instructions 'No special instructions were received'

loop_
_space_group_symop_operation_xyz
'x, y, z'
'-x+1/2, y+1/2, -z+1/2'
'-x, -y, -z'
'x-1/2, -y-1/2, z-1/2'

loop_
_atom_site_label
_atom_site_type_symbol
_atom_site_fract_x
_atom_site_fract_y
_atom_site_fract_z
_atom_site_U_iso_or_equiv
_atom_site_adp_type
_atom_site_occupancy
_atom_site_site_symmetry_order
_atom_site_calc_flag
_atom_site_refinement_flags_posn
_atom_site_refinement_flags_adp
_atom_site_refinement_flags_occupancy
_atom_site_disorder_assembly
_atom_site_disorder_group
Zn1 Zn 0.21271(4) 0.54503(2) 0.21618(2) 0.04277(14) Uani 1 1 d . . . . .
N1 N 0.5945(3) 0.50088(14) 0.17721(12) 0.0624(7) Uani 1 1 d . . . . .
N2 N 0.1206(3) 0.61010(11) 0.27036(10) 0.0457(5) Uani 1 1 d . . . . .
N3 N 0.2088(2) 0.62693(11) 0.16346(9) 0.0453(5) Uani 1 1 d . . . . .
N4 N 0.1238(3) 0.50466(11) 0.13425(10) 0.0478(6) Uani 1 1 d . . . . .
N5 N 0.0333(3) 0.48735(11) 0.24275(10) 0.0478(6) Uani 1 1 d . . . . .
C1 C 0.4146(3) 0.51275(16) 0.25029(12) 0.0508(7) Uani 1 1 d . . . . .
H1A H 0.458567 0.540886 0.280604 0.061 Uiso 1 1 calc R U . . .
H1B H 0.401525 0.472579 0.267833 0.061 Uiso 1 1 calc R U . . .
C2 C 0.5167(3) 0.50591(14) 0.21052(13) 0.0501(7) Uani 1 1 d . . . . .
C3 C 0.0511(3) 0.65872(14) 0.23245(12) 0.0506(7) Uani 1 1 d . . . . .
H3A H 0.024181 0.693503 0.255266 0.061 Uiso 1 1 calc R U . . .
H3B H -0.041008 0.642945 0.209855 0.061 Uiso 1 1 calc R U . . .
C4 C 0.1555(3) 0.68029(14) 0.19352(12) 0.0506(7) Uani 1 1 d . . . . .
H4A H 0.103772 0.709488 0.165724 0.061 Uiso 1 1 calc R U . . .
H4B H 0.241149 0.701537 0.215566 0.061 Uiso 1 1 calc R U . . .
C5 C 0.1042(3) 0.61499(14) 0.11086(12) 0.0501(7) Uani 1 1 d . . . . .
H5A H 0.120492 0.645245 0.081730 0.060 Uiso 1 1 calc R U . . .
H5B H 0.000889 0.619363 0.118337 0.060 Uiso 1 1 calc R U . . .
C6 C 0.1274(3) 0.55105(14) 0.08946(12) 0.0511(7) Uani 1 1 d . . . . .
H6A H 0.048885 0.541804 0.057315 0.061 Uiso 1 1 calc R U . . .
H6B H 0.224338 0.549063 0.075687 0.061 Uiso 1 1 calc R U . . .
C7 C -0.0318(3) 0.48818(15) 0.13956(12) 0.0507(7) Uani 1 1 d . . . . .
H7A H -0.075073 0.463641 0.106432 0.061 Uiso 1 1 calc R U . . .
H7B H -0.091551 0.525869 0.140063 0.061 Uiso 1 1 calc R U . . .
C8 C -0.0385(3) 0.45219(14) 0.19278(13) 0.0526(7) Uani 1 1 d . . . . .
H8A H -0.143283 0.443764 0.196494 0.063 Uiso 1 1 calc R U . . .
H8B H 0.012970 0.412630 0.190820 0.063 Uiso 1 1 calc R U . . .
C9 C -0.0734(3) 0.53089(14) 0.26175(13) 0.0525(7) Uani 1 1 d . . . . .
H9A H -0.142286 0.508627 0.282711 0.063 Uiso 1 1 calc R U . . .
H9B H -0.132685 0.550492 0.228522 0.063 Uiso 1 1 calc R U . . .
C10 C 0.0083(3) 0.57927(15) 0.29937(13) 0.0542(7) Uani 1 1 d . . . . .
H10A H -0.063425 0.609804 0.309402 0.065 Uiso 1 1 calc R U . . .
H10B H 0.057930 0.560195 0.334691 0.065 Uiso 1 1 calc R U . . .
C11 C 0.2389(3) 0.63625(15) 0.31357(12) 0.0518(7) Uani 1 1 d . . . . .
H11A H 0.283096 0.603646 0.338660 0.078 Uiso 1 1 calc R U . . .
H11B H 0.195578 0.667184 0.335725 0.078 Uiso 1 1 calc R U . . .
H11C H 0.315667 0.655082 0.294727 0.078 Uiso 1 1 calc R U . . .
C12 C 0.3603(3) 0.63905(15) 0.15073(12) 0.0521(7) Uani 1 1 d . . . . .
H12A H 0.429129 0.643354 0.186103 0.078 Uiso 1 1 calc R U . . .
H12B H 0.359847 0.676818 0.128780 0.078 Uiso 1 1 calc R U . . .
H12C H 0.392039 0.604983 0.128885 0.078 Uiso 1 1 calc R U . . .
C13 C 0.2057(4) 0.44961(15) 0.12106(14) 0.0563(8) Uani 1 1 d . . . . .
H13A H 0.306874 0.460998 0.116172 0.084 Uiso 1 1 calc R U . . .
H13B H 0.155075 0.431060 0.086161 0.084 Uiso 1 1 calc R U . . .
H13C H 0.209324 0.420240 0.152086 0.084 Uiso 1 1 calc R U . . .
C14 C 0.0911(4) 0.44556(15) 0.28918(14) 0.0575(8) Uani 1 1 d . . . . .
H14A H 0.163422 0.417677 0.276538 0.086 Uiso 1 1 calc R U . . .
H14B H 0.008973 0.421946 0.300349 0.086 Uiso 1 1 calc R U . . .
H14C H 0.139244 0.469304 0.321507 0.086 Uiso 1 1 calc R U . . .
N6 N 0.4473(4) 0.37001(15) 0.34357(13) 0.0775(9) Uani 1 1 d . . . . .
C47 C 0.5607(4) 0.38826(17) 0.36362(14) 0.0622(8) Uani 1 1 d . . . . .
C48 C 0.7044(4) 0.41169(17) 0.38997(16) 0.0703(9) Uani 1 1 d . . . . .
H48A H 0.714880 0.454253 0.378596 0.105 Uiso 1 1 calc R U . . .
H48B H 0.783715 0.387088 0.377910 0.105 Uiso 1 1 calc R U . . .
H48C H 0.711094 0.409471 0.431113 0.105 Uiso 1 1 calc R U . . .
N7 N 0.6428(4) 0.6316(2) 0.3150(2) 0.1151(16) Uani 1 1 d . . . . .
C49 C 0.7074(4) 0.66413(19) 0.34666(16) 0.0689(10) Uani 1 1 d . . . . .
C50 C 0.7898(3) 0.70628(16) 0.38557(13) 0.0563(8) Uani 1 1 d . . . . .
H50A H 0.756254 0.703030 0.422403 0.084 Uiso 1 1 calc R U . . .
H50B H 0.773532 0.748004 0.371183 0.084 Uiso 1 1 calc R U . . .
H50C H 0.895797 0.696490 0.389593 0.084 Uiso 1 1 calc R U . . .
C15 C 0.5432(3) 0.75975(13) 0.48781(11) 0.0438(6) Uani 1 1 d . . . . .
C16 C 0.6165(3) 0.81082(14) 0.47002(11) 0.0458(6) Uani 1 1 d . . . . .
H16 H 0.559897 0.839696 0.446227 0.055 Uiso 1 1 calc R U . . .
C17 C 0.7676(3) 0.82151(14) 0.48531(11) 0.0472(6) Uani 1 1 d . . . . .
C18 C 0.8507(3) 0.78006(14) 0.52122(12) 0.0492(7) Uani 1 1 d . . . . .
H18 H 0.954643 0.785852 0.531083 0.059 Uiso 1 1 calc R U . . .
C19 C 0.7830(3) 0.73041(14) 0.54270(11) 0.0480(7) Uani 1 1 d . . . . .
C20 C 0.6313(3) 0.72108(14) 0.52574(11) 0.0464(6) Uani 1 1 d . . . . .
H20 H 0.585683 0.686964 0.540561 0.056 Uiso 1 1 calc R U . . .
C21 C 0.8390(3) 0.87750(15) 0.46380(13) 0.0540(7) Uani 1 1 d . . . . .
H21A H 0.828726 0.912170 0.488763 0.081 Uiso 1 1 calc R U . . .
H21B H 0.790010 0.887084 0.425539 0.081 Uiso 1 1 calc R U . . .
H21C H 0.944494 0.869475 0.463170 0.081 Uiso 1 1 calc R U . . .
C22 C 0.8717(3) 0.68760(16) 0.58449(13) 0.0575(8) Uani 1 1 d . . . . .
H22A H 0.975437 0.687283 0.578169 0.086 Uiso 1 1 calc R U . . .
H22B H 0.830660 0.646280 0.579366 0.086 Uiso 1 1 calc R U . . .
H22C H 0.866546 0.701524 0.622999 0.086 Uiso 1 1 calc R U . . .
C23 C 0.2916(3) 0.78866(13) 0.51766(11) 0.0432(6) Uani 1 1 d . . . . .
C24 C 0.2831(3) 0.76393(13) 0.57074(11) 0.0434(6) Uani 1 1 d . . . . .
H24 H 0.309381 0.722276 0.577246 0.052 Uiso 1 1 calc R U . . .
C25 C 0.2380(3) 0.79727(14) 0.61472(11) 0.0441(6) Uani 1 1 d . . . . .
C26 C 0.2016(3) 0.85883(14) 0.60562(12) 0.0465(6) Uani 1 1 d . . . . .
H26 H 0.172204 0.882406 0.635297 0.056 Uiso 1 1 calc R U . . .
C27 C 0.2081(3) 0.88582(14) 0.55381(12) 0.0456(6) Uani 1 1 d . . . . .
C28 C 0.2529(3) 0.85013(13) 0.51107(11) 0.0438(6) Uani 1 1 d . . . . .
H28 H 0.257195 0.868778 0.475575 0.053 Uiso 1 1 calc R U . . .
C29 C 0.2269(3) 0.76680(15) 0.67055(12) 0.0527(7) Uani 1 1 d . . . . .
H29A H 0.216437 0.798041 0.698950 0.079 Uiso 1 1 calc R U . . .
H29B H 0.316932 0.742854 0.682669 0.079 Uiso 1 1 calc R U . . .
H29C H 0.140297 0.739772 0.666215 0.079 Uiso 1 1 calc R U . . .
C30 C 0.1679(3) 0.95217(14) 0.54258(13) 0.0527(7) Uani 1 1 d . . . . .
H30A H 0.252333 0.973686 0.530807 0.079 Uiso 1 1 calc R U . . .
H30B H 0.143060 0.970937 0.577072 0.079 Uiso 1 1 calc R U . . .
H30C H 0.082203 0.954879 0.512585 0.079 Uiso 1 1 calc R U . . .
C31 C 0.3130(3) 0.67780(13) 0.46698(11) 0.0443(6) Uani 1 1 d . . . . .
C32 C 0.1660(3) 0.66017(14) 0.47177(11) 0.0471(6) Uani 1 1 d . . . . .
H32 H 0.098970 0.690410 0.481030 0.057 Uiso 1 1 calc R U . . .
C33 C 0.1158(3) 0.60057(14) 0.46351(12) 0.0501(7) Uani 1 1 d . . . . .
C34 C 0.2144(4) 0.55595(14) 0.45057(12) 0.0529(7) Uani 1 1 d . . . . .
H34 H 0.181441 0.514912 0.445291 0.064 Uiso 1 1 calc R U . . .
C35 C 0.3594(3) 0.57041(15) 0.44527(12) 0.0505(7) Uani 1 1 d . . . . .
C36 C 0.4055(3) 0.63085(14) 0.45354(11) 0.0466(6) Uani 1 1 d . . . . .
H36 H 0.505113 0.640653 0.449850 0.056 Uiso 1 1 calc R U . . .
C37 C -0.0436(4) 0.58357(16) 0.46862(16) 0.0647(9) Uani 1 1 d . . . . .
H37A H -0.094086 0.568819 0.432096 0.097 Uiso 1 1 calc R U . . .
H37B H -0.095580 0.619576 0.480033 0.097 Uiso 1 1 calc R U . . .
H37C H -0.043756 0.551384 0.497008 0.097 Uiso 1 1 calc R U . . .
C38 C 0.4637(4) 0.52252(16) 0.42874(13) 0.0599(8) Uani 1 1 d . . . . .
H38A H 0.426785 0.481852 0.436517 0.090 Uiso 1 1 calc R U . . .
H38B H 0.562594 0.528435 0.450573 0.090 Uiso 1 1 calc R U . . .
H38C H 0.469541 0.526157 0.388384 0.090 Uiso 1 1 calc R U . . .
C39 C 0.3068(3) 0.77476(13) 0.40444(11) 0.0418(6) Uani 1 1 d . . . . .
C40 C 0.4002(3) 0.77255(13) 0.36343(11) 0.0440(6) Uani 1 1 d . . . . .
H40 H 0.499435 0.759158 0.374461 0.053 Uiso 1 1 calc R U . . .
C41 C 0.3557(3) 0.78897(13) 0.30690(11) 0.0453(6) Uani 1 1 d . . . . .
C42 C 0.2099(3) 0.80786(13) 0.29053(11) 0.0459(6) Uani 1 1 d . . . . .
H42 H 0.177302 0.819159 0.252402 0.055 Uiso 1 1 calc R U . . .
C43 C 0.1114(3) 0.81035(13) 0.32935(12) 0.0454(6) Uani 1 1 d . . . . .
C44 C 0.1603(3) 0.79384(13) 0.38545(11) 0.0443(6) Uani 1 1 d . . . . .
H44 H 0.092130 0.795559 0.411705 0.053 Uiso 1 1 calc R U . . .
C45 C 0.4638(3) 0.78380(15) 0.26502(11) 0.0503(7) Uani 1 1 d . . . . .
H45A H 0.489205 0.740782 0.260502 0.075 Uiso 1 1 calc R U . . .
H45B H 0.554083 0.806876 0.278924 0.075 Uiso 1 1 calc R U . . .
H45C H 0.418211 0.800395 0.228514 0.075 Uiso 1 1 calc R U . . .
C46 C -0.0469(3) 0.83213(15) 0.31033(12) 0.0536(7) Uani 1 1 d . . . . .
H46A H -0.046384 0.865790 0.283420 0.080 Uiso 1 1 calc R U . . .
H46B H -0.089749 0.846256 0.343152 0.080 Uiso 1 1 calc R U . . .
H46C H -0.106551 0.798353 0.292166 0.080 Uiso 1 1 calc R U . . .
B1 B 0.3628(3) 0.74980(16) 0.46950(13) 0.0436(7) Uani 1 1 d . . . . .

loop_
_atom_site_aniso_label
_atom_site_aniso_U_11
_atom_site_aniso_U_22
_atom_site_aniso_U_33
_atom_site_aniso_U_23
_atom_site_aniso_U_13
_atom_site_aniso_U_12
Zn1 0.0357(2) 0.0479(2) 0.0437(2) 0.00019(16) 0.00288(14) 0.00126(16)
N1 0.0480(15) 0.0740(19) 0.0671(16) 0.0067(14) 0.0147(13) 0.0074(13)
N2 0.0400(12) 0.0478(14) 0.0481(12) -0.0041(10) 0.0028(10) 0.0019(10)
N3 0.0399(12) 0.0488(14) 0.0451(12) 0.0021(10) -0.0003(10) 0.0007(10)
N4 0.0412(12) 0.0517(14) 0.0494(13) -0.0040(11) 0.0030(10) 0.0022(11)
N5 0.0405(12) 0.0491(14) 0.0538(13) -0.0001(11) 0.0069(10) -0.0011(11)
C1 0.0390(15) 0.0620(19) 0.0498(15) 0.0074(14) 0.0013(12) 0.0047(13)
C2 0.0407(15) 0.0503(17) 0.0565(16) 0.0068(13) -0.0020(13) 0.0035(13)
C3 0.0459(16) 0.0522(17) 0.0525(16) -0.0058(13) 0.0036(13) 0.0065(14)
C4 0.0486(16) 0.0448(16) 0.0557(16) -0.0004(13) -0.0007(13) 0.0016(13)
C5 0.0448(15) 0.0577(18) 0.0454(14) 0.0039(13) -0.0003(12) 0.0016(14)
C6 0.0476(16) 0.0622(19) 0.0418(14) -0.0006(13) 0.0009(12) 0.0037(14)
C7 0.0392(14) 0.0551(18) 0.0548(16) -0.0099(14) -0.0024(12) -0.0010(13)
C8 0.0410(15) 0.0521(17) 0.0635(17) -0.0030(14) 0.0041(13) -0.0014(13)
C9 0.0420(15) 0.0570(19) 0.0601(17) -0.0007(14) 0.0130(13) -0.0021(13)
C10 0.0473(16) 0.064(2) 0.0532(16) -0.0048(14) 0.0139(13) 0.0018(15)
C11 0.0501(16) 0.0579(18) 0.0453(14) -0.0077(13) -0.0001(12) -0.0013(14)
C12 0.0417(15) 0.0593(19) 0.0545(16) 0.0088(14) 0.0050(12) -0.0035(14)
C13 0.0515(17) 0.0557(19) 0.0613(18) -0.0095(15) 0.0072(14) 0.0033(14)
C14 0.0504(17) 0.060(2) 0.0606(17) 0.0081(15) 0.0047(14) -0.0015(15)
N6 0.089(2) 0.074(2) 0.0627(18) -0.0017(16) -0.0082(17) 0.0094(19)
C47 0.074(2) 0.061(2) 0.0494(16) 0.0026(15) 0.0035(16) 0.0153(18)
C48 0.072(2) 0.065(2) 0.074(2) 0.0076(18) 0.0116(18) 0.0091(18)
N7 0.057(2) 0.136(4) 0.149(4) -0.077(3) 0.006(2) 0.001(2)
C49 0.0399(16) 0.086(3) 0.081(2) -0.024(2) 0.0085(16) 0.0018(17)
C50 0.0459(16) 0.065(2) 0.0568(17) -0.0030(15) 0.0050(13) 0.0036(15)
C15 0.0391(14) 0.0515(16) 0.0401(13) -0.0054(12) 0.0037(11) 0.0052(12)
C16 0.0392(14) 0.0523(17) 0.0448(14) -0.0032(12) 0.0031(11) 0.0040(12)
C17 0.0413(14) 0.0533(17) 0.0462(14) -0.0092(13) 0.0040(12) 0.0026(13)
C18 0.0368(14) 0.0605(18) 0.0492(15) -0.0121(14) 0.0024(12) 0.0018(13)
C19 0.0429(15) 0.0583(18) 0.0413(13) -0.0041(13) 0.0010(11) 0.0084(13)
C20 0.0452(15) 0.0533(17) 0.0407(13) -0.0022(12) 0.0063(11) 0.0005(13)
C21 0.0403(15) 0.0579(19) 0.0632(18) -0.0074(15) 0.0059(13) -0.0040(14)
C22 0.0465(16) 0.067(2) 0.0553(17) -0.0032(15) -0.0037(13) 0.0054(15)
C23 0.0306(13) 0.0501(16) 0.0471(14) -0.0008(12) 0.0001(11) -0.0029(12)
C24 0.0366(13) 0.0445(15) 0.0480(14) 0.0006(12) 0.0026(11) -0.0014(12)
C25 0.0316(13) 0.0539(17) 0.0456(14) -0.0007(12) 0.0015(11) -0.0021(12)
C26 0.0328(13) 0.0578(18) 0.0483(14) -0.0094(13) 0.0044(11) -0.0017(12)
C27 0.0324(13) 0.0492(16) 0.0529(15) -0.0038(13) -0.0007(11) -0.0010(12)
C28 0.0358(14) 0.0498(16) 0.0445(13) 0.0012(12) 0.0016(11) -0.0014(12)
C29 0.0486(16) 0.0614(19) 0.0483(15) -0.0003(14) 0.0078(13) -0.0056(14)
C30 0.0485(16) 0.0485(17) 0.0578(17) -0.0047(14) -0.0028(13) 0.0047(13)
C31 0.0417(14) 0.0500(16) 0.0396(13) 0.0005(12) 0.0010(11) 0.0020(12)
C32 0.0439(15) 0.0528(17) 0.0438(14) 0.0021(12) 0.0043(11) 0.0033(13)
C33 0.0518(17) 0.0492(17) 0.0479(15) 0.0030(13) 0.0035(13) -0.0026(14)
C34 0.067(2) 0.0411(16) 0.0487(15) 0.0031(12) 0.0036(14) -0.0023(14)
C35 0.0569(17) 0.0526(17) 0.0400(13) 0.0011(12) 0.0013(12) 0.0064(14)
C36 0.0423(15) 0.0543(17) 0.0413(13) -0.0004(12) -0.0002(11) 0.0027(13)
C37 0.059(2) 0.056(2) 0.081(2) 0.0012(17) 0.0154(17) -0.0090(16)
C38 0.068(2) 0.0567(19) 0.0548(17) -0.0023(15) 0.0067(15) 0.0130(16)
C39 0.0368(13) 0.0423(15) 0.0449(14) -0.0021(11) 0.0017(11) -0.0017(11)
C40 0.0385(14) 0.0447(15) 0.0472(14) -0.0016(12) 0.0011(11) 0.0020(12)
C41 0.0435(15) 0.0474(16) 0.0449(14) -0.0031(12) 0.0064(12) -0.0052(12)
C42 0.0475(16) 0.0456(16) 0.0426(14) -0.0006(12) 0.0004(12) -0.0015(13)
C43 0.0419(14) 0.0415(15) 0.0502(15) 0.0000(12) -0.0010(12) 0.0004(12)
C44 0.0395(14) 0.0470(16) 0.0457(14) -0.0024(12) 0.0044(11) -0.0022(12)
C45 0.0504(16) 0.0564(18) 0.0441(14) -0.0023(13) 0.0074(12) -0.0039(14)
C46 0.0451(16) 0.0598(19) 0.0534(16) 0.0040(14) -0.0003(13) 0.0060(14)
B1 0.0365(15) 0.0496(18) 0.0437(15) 0.0016(13) 0.0031(12) 0.0008(14)

loop_
_atom_type_symbol
_atom_type_description
_atom_type_scat_dispersion_real
_atom_type_scat_dispersion_imag
_atom_type_scat_source
C C 0.0181 0.0091 'International Tables Vol C Tables 4.2.6.8 and 6.1.1.4'
H H 0.0000 0.0000 'International Tables Vol C Tables 4.2.6.8 and 6.1.1.4'
B B 0.0090 0.0039 'International Tables Vol C Tables 4.2.6.8 and 6.1.1.4'
N N 0.0311 0.0180 'International Tables Vol C Tables 4.2.6.8 and 6.1.1.4'
Zn Zn -1.5491 0.6778 'International Tables Vol C Tables 4.2.6.8 and 6.1.1.4'

loop_
_geom_angle_atom_site_label_1
_geom_angle_atom_site_label_2
_geom_angle_atom_site_label_3
_geom_angle
_geom_angle_site_symmetry_1
_geom_angle_site_symmetry_3
_geom_angle_publ_flag
N2 Zn1 N1 138.65(8) . . ?
N2 Zn1 N3 80.47(9) . . ?
N2 Zn1 N4 132.30(9) . . ?
N2 Zn1 N5 80.50(9) . . ?
N3 Zn1 N1 90.11(8) . . ?
N3 Zn1 N4 80.91(9) . . ?
N3 Zn1 N5 132.73(9) . . ?
N4 Zn1 N1 84.66(8) . . ?
N4 Zn1 N5 80.80(9) . . ?
N5 Zn1 N1 130.77(8) . . ?
C1 Zn1 N1 38.06(9) . . ?
C1 Zn1 N2 113.36(11) . . ?
C1 Zn1 N3 116.93(11) . . ?
C1 Zn1 N4 114.25(11) . . ?
C1 Zn1 N5 110.33(11) . . ?
C2 N1 Zn1 30.11(18) . . ?
C3 N2 Zn1 105.82(16) . . ?
C3 N2 C10 110.7(2) . . ?
C3 N2 C11 110.3(2) . . ?
C10 N2 Zn1 109.70(18) . . ?
C10 N2 C11 109.1(2) . . ?
C11 N2 Zn1 111.17(17) . . ?
C4 N3 Zn1 109.92(17) . . ?
C5 N3 Zn1 107.33(17) . . ?
C5 N3 C4 109.5(2) . . ?
C12 N3 Zn1 109.33(17) . . ?
C12 N3 C4 109.9(2) . . ?
C12 N3 C5 110.8(2) . . ?
C6 N4 Zn1 109.05(18) . . ?
C6 N4 C7 110.8(2) . . ?
C7 N4 Zn1 104.42(16) . . ?
C13 N4 Zn1 112.98(18) . . ?
C13 N4 C6 109.7(2) . . ?
C13 N4 C7 109.9(2) . . ?
C8 N5 Zn1 108.34(17) . . ?
C9 N5 Zn1 105.47(18) . . ?
C9 N5 C8 110.5(2) . . ?
C14 N5 Zn1 111.88(18) . . ?
C14 N5 C8 110.4(2) . . ?
C14 N5 C9 110.1(2) . . ?
Zn1 C1 H1A 108.7 . . ?
Zn1 C1 H1B 108.7 . . ?
H1A C1 H1B 107.6 . . ?
C2 C1 Zn1 114.1(2) . . ?
C2 C1 H1A 108.7 . . ?
C2 C1 H1B 108.7 . . ?
N1 C2 C1 177.7(3) . . ?
N2 C3 H3A 109.5 . . ?
N2 C3 H3B 109.5 . . ?
N2 C3 C4 110.8(2) . . ?
H3A C3 H3B 108.1 . . ?
C4 C3 H3A 109.5 . . ?
C4 C3 H3B 109.5 . . ?
N3 C4 C3 109.6(2) . . ?
N3 C4 H4A 109.7 . . ?
N3 C4 H4B 109.7 . . ?
C3 C4 H4A 109.7 . . ?
C3 C4 H4B 109.7 . . ?
H4A C4 H4B 108.2 . . ?
N3 C5 H5A 109.6 . . ?
N3 C5 H5B 109.6 . . ?
N3 C5 C6 110.2(2) . . ?
H5A C5 H5B 108.1 . . ?
C6 C5 H5A 109.6 . . ?
C6 C5 H5B 109.6 . . ?
N4 C6 C5 111.6(2) . . ?
N4 C6 H6A 109.3 . . ?
N4 C6 H6B 109.3 . . ?
C5 C6 H6A 109.3 . . ?
C5 C6 H6B 109.3 . . ?
H6A C6 H6B 108.0 . . ?
N4 C7 H7A 109.4 . . ?
N4 C7 H7B 109.4 . . ?
N4 C7 C8 111.1(2) . . ?
H7A C7 H7B 108.0 . . ?
C8 C7 H7A 109.4 . . ?
C8 C7 H7B 109.4 . . ?
N5 C8 C7 109.9(2) . . ?
N5 C8 H8A 109.7 . . ?
N5 C8 H8B 109.7 . . ?
C7 C8 H8A 109.7 . . ?
C7 C8 H8B 109.7 . . ?
H8A C8 H8B 108.2 . . ?
N5 C9 H9A 109.6 . . ?
N5 C9 H9B 109.6 . . ?
N5 C9 C10 110.3(2) . . ?
H9A C9 H9B 108.1 . . ?
C10 C9 H9A 109.6 . . ?
C10 C9 H9B 109.6 . . ?
N2 C10 C9 110.6(2) . . ?
N2 C10 H10A 109.5 . . ?
N2 C10 H10B 109.5 . . ?
C9 C10 H10A 109.5 . . ?
C9 C10 H10B 109.5 . . ?
H10A C10 H10B 108.1 . . ?
N2 C11 H11A 109.5 . . ?
N2 C11 H11B 109.5 . . ?
N2 C11 H11C 109.5 . . ?
H11A C11 H11B 109.5 . . ?
H11A C11 H11C 109.5 . . ?
H11B C11 H11C 109.5 . . ?
N3 C12 H12A 109.5 . . ?
N3 C12 H12B 109.5 . . ?
N3 C12 H12C 109.5 . . ?
H12A C12 H12B 109.5 . . ?
H12A C12 H12C 109.5 . . ?
H12B C12 H12C 109.5 . . ?
N4 C13 H13A 109.5 . . ?
N4 C13 H13B 109.5 . . ?
N4 C13 H13C 109.5 . . ?
H13A C13 H13B 109.5 . . ?
H13A C13 H13C 109.5 . . ?
H13B C13 H13C 109.5 . . ?
N5 C14 H14A 109.5 . . ?
N5 C14 H14B 109.5 . . ?
N5 C14 H14C 109.5 . . ?
H14A C14 H14B 109.5 . . ?
H14A C14 H14C 109.5 . . ?
H14B C14 H14C 109.5 . . ?
N6 C47 C48 179.1(4) . . ?
C47 C48 H48A 109.5 . . ?
C47 C48 H48B 109.5 . . ?
C47 C48 H48C 109.5 . . ?
H48A C48 H48B 109.5 . . ?
H48A C48 H48C 109.5 . . ?
H48B C48 H48C 109.5 . . ?
N7 C49 C50 178.5(5) . . ?
C49 C50 H50A 109.5 . . ?
C49 C50 H50B 109.5 . . ?
C49 C50 H50C 109.5 . . ?
H50A C50 H50B 109.5 . . ?
H50A C50 H50C 109.5 . . ?
H50B C50 H50C 109.5 . . ?
C16 C15 C20 115.2(3) . . ?
C16 C15 B1 121.7(2) . . ?
C20 C15 B1 122.8(3) . . ?
C15 C16 H16 118.2 . . ?
C17 C16 C15 123.6(3) . . ?
C17 C16 H16 118.2 . . ?
C16 C17 C18 118.5(3) . . ?
C16 C17 C21 120.4(3) . . ?
C18 C17 C21 121.1(3) . . ?
C17 C18 H18 119.7 . . ?
C19 C18 C17 120.6(3) . . ?
C19 C18 H18 119.7 . . ?
C18 C19 C20 118.9(3) . . ?
C18 C19 C22 120.5(3) . . ?
C20 C19 C22 120.6(3) . . ?
C15 C20 H20 118.5 . . ?
C19 C20 C15 123.0(3) . . ?
C19 C20 H20 118.5 . . ?
C17 C21 H21A 109.5 . . ?
C17 C21 H21B 109.5 . . ?
C17 C21 H21C 109.5 . . ?
H21A C21 H21B 109.5 . . ?
H21A C21 H21C 109.5 . . ?
H21B C21 H21C 109.5 . . ?
C19 C22 H22A 109.5 . . ?
C19 C22 H22B 109.5 . . ?
C19 C22 H22C 109.5 . . ?
H22A C22 H22B 109.5 . . ?
H22A C22 H22C 109.5 . . ?
H22B C22 H22C 109.5 . . ?
C24 C23 B1 121.4(3) . . ?
C28 C23 C24 115.5(3) . . ?
C28 C23 B1 122.7(2) . . ?
C23 C24 H24 118.3 . . ?
C25 C24 C23 123.3(3) . . ?
C25 C24 H24 118.3 . . ?
C24 C25 C26 118.5(3) . . ?
C24 C25 C29 120.3(3) . . ?
C26 C25 C29 121.2(3) . . ?
C25 C26 H26 119.7 . . ?
C27 C26 C25 120.7(3) . . ?
C27 C26 H26 119.7 . . ?
C26 C27 C28 118.4(3) . . ?
C26 C27 C30 121.8(3) . . ?
C28 C27 C30 119.8(3) . . ?
C23 C28 C27 123.6(3) . . ?
C23 C28 H28 118.2 . . ?
C27 C28 H28 118.2 . . ?
C25 C29 H29A 109.5 . . ?
C25 C29 H29B 109.5 . . ?
C25 C29 H29C 109.5 . . ?
H29A C29 H29B 109.5 . . ?
H29A C29 H29C 109.5 . . ?
H29B C29 H29C 109.5 . . ?
C27 C30 H30A 109.5 . . ?
C27 C30 H30B 109.5 . . ?
C27 C30 H30C 109.5 . . ?
H30A C30 H30B 109.5 . . ?
H30A C30 H30C 109.5 . . ?
H30B C30 H30C 109.5 . . ?
C32 C31 B1 121.3(3) . . ?
C36 C31 C32 115.4(3) . . ?
C36 C31 B1 122.9(3) . . ?
C31 C32 H32 118.6 . . ?
C33 C32 C31 122.8(3) . . ?
C33 C32 H32 118.6 . . ?
C32 C33 C34 118.7(3) . . ?
C32 C33 C37 121.1(3) . . ?
C34 C33 C37 120.1(3) . . ?
C33 C34 H34 119.4 . . ?
C35 C34 C33 121.1(3) . . ?
C35 C34 H34 119.4 . . ?
C34 C35 C36 118.4(3) . . ?
C34 C35 C38 120.9(3) . . ?
C36 C35 C38 120.6(3) . . ?
C31 C36 H36 118.3 . . ?
C35 C36 C31 123.5(3) . . ?
C35 C36 H36 118.3 . . ?
C33 C37 H37A 109.5 . . ?
C33 C37 H37B 109.5 . . ?
C33 C37 H37C 109.5 . . ?
H37A C37 H37B 109.5 . . ?
H37A C37 H37C 109.5 . . ?
H37B C37 H37C 109.5 . . ?
C35 C38 H38A 109.5 . . ?
C35 C38 H38B 109.5 . . ?
C35 C38 H38C 109.5 . . ?
H38A C38 H38B 109.5 . . ?
H38A C38 H38C 109.5 . . ?
H38B C38 H38C 109.5 . . ?
C40 C39 C44 115.7(2) . . ?
C40 C39 B1 121.1(2) . . ?
C44 C39 B1 122.9(2) . . ?
C39 C40 H40 118.2 . . ?
C39 C40 C41 123.7(3) . . ?
C41 C40 H40 118.2 . . ?
C40 C41 C45 120.0(3) . . ?
C42 C41 C40 118.2(3) . . ?
C42 C41 C45 121.7(2) . . ?
C41 C42 H42 119.7 . . ?
C43 C42 C41 120.7(3) . . ?
C43 C42 H42 119.7 . . ?
C42 C43 C44 119.3(3) . . ?
C42 C43 C46 119.4(3) . . ?
C44 C43 C46 121.2(3) . . ?
C39 C44 H44 118.8 . . ?
C43 C44 C39 122.4(3) . . ?
C43 C44 H44 118.8 . . ?
C41 C45 H45A 109.5 . . ?
C41 C45 H45B 109.5 . . ?
C41 C45 H45C 109.5 . . ?
H45A C45 H45B 109.5 . . ?
H45A C45 H45C 109.5 . . ?
H45B C45 H45C 109.5 . . ?
C43 C46 H46A 109.5 . . ?
C43 C46 H46B 109.5 . . ?
C43 C46 H46C 109.5 . . ?
H46A C46 H46B 109.5 . . ?
H46A C46 H46C 109.5 . . ?
H46B C46 H46C 109.5 . . ?
C15 B1 C39 111.0(2) . . ?
C23 B1 C15 103.2(2) . . ?
C23 B1 C39 113.1(2) . . ?
C31 B1 C15 113.3(2) . . ?
C31 B1 C23 112.8(2) . . ?
C31 B1 C39 103.8(2) . . ?

loop_
_geom_bond_atom_site_label_1
_geom_bond_atom_site_label_2
_geom_bond_distance
_geom_bond_site_symmetry_2
_geom_bond_publ_flag
Zn1 N1 3.862(3) . ?
Zn1 N2 2.180(2) . ?
Zn1 N3 2.191(2) . ?
Zn1 N4 2.194(2) . ?
Zn1 N5 2.234(2) . ?
Zn1 C1 2.025(3) . ?
N1 C2 1.151(4) . ?
N2 C3 1.479(4) . ?
N2 C10 1.484(4) . ?
N2 C11 1.492(3) . ?
N3 C4 1.492(4) . ?
N3 C5 1.484(3) . ?
N3 C12 1.483(3) . ?
N4 C6 1.482(4) . ?
N4 C7 1.488(4) . ?
N4 C13 1.477(4) . ?
N5 C8 1.489(4) . ?
N5 C9 1.483(4) . ?
N5 C14 1.475(4) . ?
C1 H1A 0.9900 . ?
C1 H1B 0.9900 . ?
C1 C2 1.437(4) . ?
C3 H3A 0.9900 . ?
C3 H3B 0.9900 . ?
C3 C4 1.507(4) . ?
C4 H4A 0.9900 . ?
C4 H4B 0.9900 . ?
C5 H5A 0.9900 . ?
C5 H5B 0.9900 . ?
C5 C6 1.517(4) . ?
C6 H6A 0.9900 . ?
C6 H6B 0.9900 . ?
C7 H7A 0.9900 . ?
C7 H7B 0.9900 . ?
C7 C8 1.509(4) . ?
C8 H8A 0.9900 . ?
C8 H8B 0.9900 . ?
C9 H9A 0.9900 . ?
C9 H9B 0.9900 . ?
C9 C10 1.512(4) . ?
C10 H10A 0.9900 . ?
C10 H10B 0.9900 . ?
C11 H11A 0.9800 . ?
C11 H11B 0.9800 . ?
C11 H11C 0.9800 . ?
C12 H12A 0.9800 . ?
C12 H12B 0.9800 . ?
C12 H12C 0.9800 . ?
C13 H13A 0.9800 . ?
C13 H13B 0.9800 . ?
C13 H13C 0.9800 . ?
C14 H14A 0.9800 . ?
C14 H14B 0.9800 . ?
C14 H14C 0.9800 . ?
N6 C47 1.144(5) . ?
C47 C48 1.458(5) . ?
C48 H48A 0.9800 . ?
C48 H48B 0.9800 . ?
C48 H48C 0.9800 . ?
N7 C49 1.138(5) . ?
C49 C50 1.440(5) . ?
C50 H50A 0.9800 . ?
C50 H50B 0.9800 . ?
C50 H50C 0.9800 . ?
C15 C16 1.402(4) . ?
C15 C20 1.403(4) . ?
C15 B1 1.651(4) . ?
C16 H16 0.9500 . ?
C16 C17 1.390(4) . ?
C17 C18 1.393(4) . ?
C17 C21 1.515(4) . ?
C18 H18 0.9500 . ?
C18 C19 1.387(4) . ?
C19 C20 1.396(4) . ?
C19 C22 1.514(4) . ?
C20 H20 0.9500 . ?
C21 H21A 0.9800 . ?
C21 H21B 0.9800 . ?
C21 H21C 0.9800 . ?
C22 H22A 0.9800 . ?
C22 H22B 0.9800 . ?
C22 H22C 0.9800 . ?
C23 C24 1.396(4) . ?
C23 C28 1.395(4) . ?
C23 B1 1.645(4) . ?
C24 H24 0.9500 . ?
C24 C25 1.395(4) . ?
C25 C26 1.398(4) . ?
C25 C29 1.512(4) . ?
C26 H26 0.9500 . ?
C26 C27 1.385(4) . ?
C27 C28 1.398(4) . ?
C27 C30 1.513(4) . ?
C28 H28 0.9500 . ?
C29 H29A 0.9800 . ?
C29 H29B 0.9800 . ?
C29 H29C 0.9800 . ?
C30 H30A 0.9800 . ?
C30 H30B 0.9800 . ?
C30 H30C 0.9800 . ?
C31 C32 1.416(4) . ?
C31 C36 1.398(4) . ?
C31 B1 1.639(4) . ?
C32 H32 0.9500 . ?
C32 C33 1.388(4) . ?
C33 C34 1.394(4) . ?
C33 C37 1.523(4) . ?
C34 H34 0.9500 . ?
C34 C35 1.384(4) . ?
C35 C36 1.394(4) . ?
C35 C38 1.509(4) . ?
C36 H36 0.9500 . ?
C37 H37A 0.9800 . ?
C37 H37B 0.9800 . ?
C37 H37C 0.9800 . ?
C38 H38A 0.9800 . ?
C38 H38B 0.9800 . ?
C38 H38C 0.9800 . ?
C39 C40 1.395(4) . ?
C39 C44 1.407(4) . ?
C39 B1 1.658(4) . ?
C40 H40 0.9500 . ?
C40 C41 1.401(4) . ?
C41 C42 1.391(4) . ?
C41 C45 1.514(4) . ?
C42 H42 0.9500 . ?
C42 C43 1.388(4) . ?
C43 C44 1.399(4) . ?
C43 C46 1.523(4) . ?
C44 H44 0.9500 . ?
C45 H45A 0.9800 . ?
C45 H45B 0.9800 . ?
C45 H45C 0.9800 . ?
C46 H46A 0.9800 . ?
C46 H46B 0.9800 . ?
C46 H46C 0.9800 . ?

loop_
_geom_torsion_atom_site_label_1
_geom_torsion_atom_site_label_2
_geom_torsion_atom_site_label_3
_geom_torsion_atom_site_label_4
_geom_torsion
_geom_torsion_site_symmetry_1
_geom_torsion_site_symmetry_2
_geom_torsion_site_symmetry_3
_geom_torsion_site_symmetry_4
_geom_torsion_publ_flag
Zn1 N2 C3 C4 -48.4(3) . . . . ?
Zn1 N2 C10 C9 -33.8(3) . . . . ?
Zn1 N3 C4 C3 -29.4(3) . . . . ?
Zn1 N3 C5 C6 -43.1(3) . . . . ?
Zn1 N4 C6 C5 -32.3(3) . . . . ?
Zn1 N4 C7 C8 -50.1(3) . . . . ?
Zn1 N5 C8 C7 -30.5(3) . . . . ?
Zn1 N5 C9 C10 -45.4(3) . . . . ?
N2 C3 C4 N3 53.3(3) . . . . ?
N3 C5 C6 N4 51.8(3) . . . . ?
N4 C7 C8 N5 56.2(3) . . . . ?
N5 C9 C10 N2 54.9(3) . . . . ?
C3 N2 C10 C9 82.6(3) . . . . ?
C4 N3 C5 C6 -162.4(2) . . . . ?
C5 N3 C4 C3 88.3(3) . . . . ?
C6 N4 C7 C8 -167.4(2) . . . . ?
C7 N4 C6 C5 82.1(3) . . . . ?
C8 N5 C9 C10 -162.3(2) . . . . ?
C9 N5 C8 C7 84.6(3) . . . . ?
C10 N2 C3 C4 -167.2(2) . . . . ?
C11 N2 C3 C4 72.0(3) . . . . ?
C11 N2 C10 C9 -155.8(2) . . . . ?
C12 N3 C4 C3 -149.7(2) . . . . ?
C12 N3 C5 C6 76.2(3) . . . . ?
C13 N4 C6 C5 -156.5(2) . . . . ?
C13 N4 C7 C8 71.3(3) . . . . ?
C14 N5 C8 C7 -153.4(2) . . . . ?
C14 N5 C9 C10 75.4(3) . . . . ?
C15 C16 C17 C18 -1.4(4) . . . . ?
C15 C16 C17 C21 179.3(3) . . . . ?
C16 C15 C20 C19 -3.2(4) . . . . ?
C16 C15 B1 C23 -85.7(3) . . . . ?
C16 C15 B1 C31 152.0(2) . . . . ?
C16 C15 B1 C39 35.7(4) . . . . ?
C16 C17 C18 C19 -2.2(4) . . . . ?
C17 C18 C19 C20 2.9(4) . . . . ?
C17 C18 C19 C22 -176.2(3) . . . . ?
C18 C19 C20 C15 -0.1(4) . . . . ?
C20 C15 C16 C17 4.0(4) . . . . ?
C20 C15 B1 C23 88.7(3) . . . . ?
C20 C15 B1 C31 -33.5(4) . . . . ?
C20 C15 B1 C39 -149.9(3) . . . . ?
C21 C17 C18 C19 177.1(3) . . . . ?
C22 C19 C20 C15 179.0(3) . . . . ?
C23 C24 C25 C26 -1.1(4) . . . . ?
C23 C24 C25 C29 178.1(3) . . . . ?
C24 C23 C28 C27 0.0(4) . . . . ?
C24 C23 B1 C15 -81.7(3) . . . . ?
C24 C23 B1 C31 40.9(3) . . . . ?
C24 C23 B1 C39 158.3(2) . . . . ?
C24 C25 C26 C27 1.0(4) . . . . ?
C25 C26 C27 C28 -0.5(4) . . . . ?
C25 C26 C27 C30 179.4(3) . . . . ?
C26 C27 C28 C23 0.0(4) . . . . ?
C28 C23 C24 C25 0.6(4) . . . . ?
C28 C23 B1 C15 90.3(3) . . . . ?
C28 C23 B1 C31 -147.1(2) . . . . ?
C28 C23 B1 C39 -29.7(4) . . . . ?
C29 C25 C26 C27 -178.1(3) . . . . ?
C30 C27 C28 C23 -179.9(2) . . . . ?
C31 C32 C33 C34 0.7(4) . . . . ?
C31 C32 C33 C37 -179.5(3) . . . . ?
C32 C31 C36 C35 -0.1(4) . . . . ?
C32 C31 B1 C15 157.6(2) . . . . ?
C32 C31 B1 C23 40.9(3) . . . . ?
C32 C31 B1 C39 -81.8(3) . . . . ?
C32 C33 C34 C35 -0.8(4) . . . . ?
C33 C34 C35 C36 0.4(4) . . . . ?
C33 C34 C35 C38 -177.3(3) . . . . ?
C34 C35 C36 C31 0.0(4) . . . . ?
C36 C31 C32 C33 -0.3(4) . . . . ?
C36 C31 B1 C15 -30.0(4) . . . . ?
C36 C31 B1 C23 -146.8(2) . . . . ?
C36 C31 B1 C39 90.5(3) . . . . ?
C37 C33 C34 C35 179.5(3) . . . . ?
C38 C35 C36 C31 177.7(3) . . . . ?
C39 C40 C41 C42 -0.8(4) . . . . ?
C39 C40 C41 C45 -178.7(3) . . . . ?
C40 C39 C44 C43 -0.8(4) . . . . ?
C40 C39 B1 C15 31.2(4) . . . . ?
C40 C39 B1 C23 146.6(3) . . . . ?
C40 C39 B1 C31 -90.8(3) . . . . ?
C40 C41 C42 C43 0.1(4) . . . . ?
C41 C42 C43 C44 0.2(4) . . . . ?
C41 C42 C43 C46 179.1(3) . . . . ?
C42 C43 C44 C39 0.2(4) . . . . ?
C44 C39 C40 C41 1.1(4) . . . . ?
C44 C39 B1 C15 -155.0(3) . . . . ?
C44 C39 B1 C23 -39.6(4) . . . . ?
C44 C39 B1 C31 83.0(3) . . . . ?
C45 C41 C42 C43 177.9(3) . . . . ?
C46 C43 C44 C39 -178.7(3) . . . . ?
B1 C15 C16 C17 178.8(2) . . . . ?
B1 C15 C20 C19 -177.9(3) . . . . ?
B1 C23 C24 C25 173.2(2) . . . . ?
B1 C23 C28 C27 -172.5(2) . . . . ?
B1 C31 C32 C33 172.5(3) . . . . ?
B1 C31 C36 C35 -172.8(3) . . . . ?
B1 C39 C40 C41 175.4(3) . . . . ?
B1 C39 C44 C43 -175.0(3) . . . . ?
